data_7133693
loop_
_publ_author_name
'Wu, Jiarong'
'Li, Clara'
'Kreimendahl, Lasse'
'Greenfield, Jake L.'

_publ_section_title
;
 Iminobispyrazole (IBP) photoswitches: two pyrazole rings can be better
 than one.
;
_journal_issue 85
_journal_name_full 'Chemical communications (Cambridge, England)'
_journal_page_first 12365
_journal_page_last 12368
_journal_paper_doi 10.1039/d4cc03517h
_journal_volume 60
_journal_year 2024
_chemical_formula_moiety 'C9 H11 N5'
_chemical_formula_sum 'C9 H11 N5'
_chemical_formula_weight 189.23
_chemical_name_systematic (E)-N,1-bis(1-methyl-1H-pyrazol-4-yl)methanimine
_chemical_properties_physical Light-sensitive
_space_group_crystal_system monoclinic
_space_group_IT_number 14
_space_group_name_Hall '-P 2ybc'
_space_group_name_H-M_alt 'P 1 21/c 1'
_atom_sites_solution_hydrogens geom
_atom_sites_solution_primary dual
_atom_sites_solution_secondary difmap
_audit_creation_method SHELXL-2019/3
_audit_update_record
;
2024-07-11 deposited with the CCDC.	2024-09-09 downloaded from the CCDC.
;
_cell_angle_alpha 90
_cell_angle_beta 101.952(7)
_cell_angle_gamma 90
_cell_formula_units_Z 4
_cell_length_a 12.5417(18)
_cell_length_b 8.2315(10)
_cell_length_c 9.3787(8)
_cell_measurement_reflns_used 9911
_cell_measurement_temperature 100(2)
_cell_measurement_theta_max 72.33
_cell_measurement_theta_min 3.60
_cell_volume 947.2(2)
_computing_cell_refinement 'Bruker SAINT'
_computing_data_collection 'Bruker APEX4'
_computing_data_reduction 'Bruker SAINT'
_computing_structure_refinement 'SHELXL-2019/2 (Sheldrick, 2019)'
_computing_structure_solution 'SHELXT 2018/2 (Sheldrick, 2018)'
_diffrn_ambient_temperature 100(2)
_diffrn_measured_fraction_theta_full 0.998
_diffrn_measured_fraction_theta_max 0.995
_diffrn_measurement_device_type Bruker-Kappa-D8Quest_PhotonII
_diffrn_measurement_method omega_and_phi_scan
_diffrn_radiation_type CuK\a
_diffrn_radiation_wavelength 1.54178
_diffrn_reflns_av_R_equivalents 0.0278
_diffrn_reflns_av_unetI/netI 0.0131
_diffrn_reflns_Laue_measured_fraction_full 0.998
_diffrn_reflns_Laue_measured_fraction_max 0.995
_diffrn_reflns_limit_h_max 15
_diffrn_reflns_limit_h_min -15
_diffrn_reflns_limit_k_max 10
_diffrn_reflns_limit_k_min -10
_diffrn_reflns_limit_l_max 11
_diffrn_reflns_limit_l_min -11
_diffrn_reflns_number 18611
_diffrn_reflns_point_group_measured_fraction_full 0.998
_diffrn_reflns_point_group_measured_fraction_max 0.995
_diffrn_reflns_theta_full 67.679
_diffrn_reflns_theta_max 72.323
_diffrn_reflns_theta_min 3.602
_diffrn_source Cu/K(alpha)_ImuS_Microsource
_exptl_absorpt_coefficient_mu 0.710
_exptl_absorpt_correction_T_max 0.7536
_exptl_absorpt_correction_T_min 0.6810
_exptl_absorpt_correction_type multi-scan
_exptl_absorpt_process_details Bruker-SADABS
_exptl_crystal_colour colourless
_exptl_crystal_density_diffrn 1.327
_exptl_crystal_description needle
_exptl_crystal_F_000 400
_exptl_crystal_recrystallization_method Evaporation
_exptl_crystal_size_max 0.121
_exptl_crystal_size_mid 0.100
_exptl_crystal_size_min 0.040
_refine_diff_density_max 0.224
_refine_diff_density_min -0.187
_refine_diff_density_rms 0.035
_refine_ls_extinction_method none
_refine_ls_goodness_of_fit_ref 1.071
_refine_ls_hydrogen_treatment constr
_refine_ls_matrix_type full
_refine_ls_number_parameters 129
_refine_ls_number_reflns 1870
_refine_ls_number_restraints 0
_refine_ls_restrained_S_all 1.071
_refine_ls_R_factor_all 0.0357
_refine_ls_R_factor_gt 0.0331
_refine_ls_shift/su_max 0.000
_refine_ls_shift/su_mean 0.000
_refine_ls_structure_factor_coef Fsqd
_refine_ls_weighting_details 'w=1/[\s^2^(Fo^2^)+(0.0407P)^2^+0.3303P] where P=(Fo^2^+2Fc^2^)/3'
_refine_ls_weighting_scheme calc
_refine_ls_wR_factor_gt 0.0845
_refine_ls_wR_factor_ref 0.0872
_reflns_Friedel_coverage 0.000
_reflns_number_gt 1723
_reflns_number_total 1870
_reflns_threshold_expression 'I > 2\s(I)'
_cod_data_source_file d4cc03517h2.cif
_cod_data_source_block JW_imine_2
_cod_depositor_comments 'Adding full bibliography for 7133693.cif.'
_cod_original_sg_symbol_H-M 'P 21/c'
_cod_database_code 7133693
_shelx_shelxl_version_number 2019/3
_shelx_space_group_comment
;
The symmetry employed for this shelxl refinement is uniquely defined
by the following loop, which should always be used as a source of
symmetry information in preference to the above space-group names.
They are only intended as comments.
;
_shelx_estimated_absorpt_t_min 0.919
_shelx_estimated_absorpt_t_max 0.972

loop_
_space_group_symop_operation_xyz
'x, y, z'
'-x, y+1/2, -z+1/2'
'-x, -y, -z'
'x, -y-1/2, z-1/2'

loop_
_atom_site_label
_atom_site_type_symbol
_atom_site_fract_x
_atom_site_fract_y
_atom_site_fract_z
_atom_site_U_iso_or_equiv
_atom_site_adp_type
_atom_site_occupancy
_atom_site_site_symmetry_order
_atom_site_calc_flag
_atom_site_refinement_flags_posn
_atom_site_refinement_flags_adp
_atom_site_refinement_flags_occupancy
_atom_site_disorder_assembly
_atom_site_disorder_group
N1 N 0.29195(7) 0.66563(11) 0.69622(9) 0.0216(2) Uani 1 1 d . . . . .
N2 N 0.28870(8) 0.81506(11) 0.63337(10) 0.0235(2) Uani 1 1 d . . . . .
N3 N 0.61571(7) 0.75900(11) 0.55726(10) 0.0230(2) Uani 1 1 d . . . . .
N4 N 0.88372(7) 0.72597(11) 0.49047(10) 0.0228(2) Uani 1 1 d . . . . .
N5 N 0.88630(8) 0.58895(11) 0.57129(10) 0.0252(2) Uani 1 1 d . . . . .
C1 C 0.55958(9) 0.65651(13) 0.61368(11) 0.0228(2) Uani 1 1 d . . . . .
H1 H 0.590751 0.553627 0.643362 0.027 Uiso 1 1 calc R U . . .
C2 C 0.45066(9) 0.69121(13) 0.63397(11) 0.0218(2) Uani 1 1 d . . . . .
C3 C 0.38656(9) 0.58921(13) 0.69830(11) 0.0234(2) Uani 1 1 d . . . . .
H3 H 0.406115 0.484135 0.736895 0.028 Uiso 1 1 calc R U . . .
C4 C 0.38496(9) 0.83018(13) 0.59567(11) 0.0228(2) Uani 1 1 d . . . . .
H4 H 0.406729 0.923074 0.548756 0.027 Uiso 1 1 calc R U . . .
C5 C 0.19886(9) 0.60687(14) 0.75085(12) 0.0258(3) Uani 1 1 d . . . . .
H5A H 0.189073 0.673919 0.833533 0.039 Uiso 1 1 calc R U . . .
H5B H 0.211395 0.493782 0.782558 0.039 Uiso 1 1 calc R U . . .
H5C H 0.133258 0.613257 0.673337 0.039 Uiso 1 1 calc R U . . .
C6 C 0.72214(9) 0.71405(13) 0.54626(11) 0.0216(2) Uani 1 1 d . . . . .
C7 C 0.78725(9) 0.80409(13) 0.47379(12) 0.0234(2) Uani 1 1 d . . . . .
H7 H 0.767814 0.902477 0.421966 0.028 Uiso 1 1 calc R U . . .
C8 C 0.97983(9) 0.77465(15) 0.43780(13) 0.0290(3) Uani 1 1 d . . . . .
H8A H 1.029727 0.833288 0.514941 0.044 Uiso 1 1 calc R U . . .
H8B H 0.958310 0.845591 0.352791 0.044 Uiso 1 1 calc R U . . .
H8C H 1.016391 0.677974 0.410106 0.044 Uiso 1 1 calc R U . . .
C9 C 0.78823(9) 0.58117(13) 0.60444(12) 0.0240(2) Uani 1 1 d . . . . .
H9 H 0.765506 0.496633 0.660358 0.029 Uiso 1 1 calc R U . . .

loop_
_atom_site_aniso_label
_atom_site_aniso_U_11
_atom_site_aniso_U_22
_atom_site_aniso_U_33
_atom_site_aniso_U_23
_atom_site_aniso_U_13
_atom_site_aniso_U_12
N1 0.0237(5) 0.0196(4) 0.0215(4) 0.0016(3) 0.0052(3) 0.0009(3)
N2 0.0274(5) 0.0192(4) 0.0245(5) 0.0027(3) 0.0073(4) 0.0025(4)
N3 0.0247(5) 0.0214(5) 0.0238(4) -0.0008(4) 0.0073(4) 0.0034(4)
N4 0.0247(5) 0.0197(4) 0.0251(5) 0.0019(3) 0.0080(4) 0.0036(3)
N5 0.0287(5) 0.0217(5) 0.0265(5) 0.0039(4) 0.0082(4) 0.0047(4)
C1 0.0256(5) 0.0186(5) 0.0242(5) -0.0009(4) 0.0052(4) 0.0030(4)
C2 0.0245(5) 0.0203(5) 0.0206(5) -0.0016(4) 0.0048(4) 0.0014(4)
C3 0.0250(5) 0.0193(5) 0.0256(5) 0.0016(4) 0.0045(4) 0.0030(4)
C4 0.0261(5) 0.0204(5) 0.0227(5) 0.0018(4) 0.0071(4) 0.0011(4)
C5 0.0249(6) 0.0279(6) 0.0256(5) 0.0031(4) 0.0072(4) -0.0009(4)
C6 0.0247(5) 0.0197(5) 0.0211(5) -0.0026(4) 0.0060(4) 0.0021(4)
C7 0.0259(5) 0.0198(5) 0.0254(5) 0.0009(4) 0.0073(4) 0.0051(4)
C8 0.0264(6) 0.0268(6) 0.0362(6) 0.0058(5) 0.0121(5) 0.0038(4)
C9 0.0280(5) 0.0206(5) 0.0247(5) 0.0018(4) 0.0085(4) 0.0018(4)

loop_
_atom_type_symbol
_atom_type_description
_atom_type_scat_dispersion_real
_atom_type_scat_dispersion_imag
_atom_type_scat_source
C C 0.0181 0.0091 'International Tables Vol C Tables 4.2.6.8 and 6.1.1.4'
H H 0.0000 0.0000 'International Tables Vol C Tables 4.2.6.8 and 6.1.1.4'
N N 0.0311 0.0180 'International Tables Vol C Tables 4.2.6.8 and 6.1.1.4'

loop_
_geom_angle_atom_site_label_1
_geom_angle_atom_site_label_2
_geom_angle_atom_site_label_3
_geom_angle
_geom_angle_site_symmetry_1
_geom_angle_site_symmetry_3
_geom_angle_publ_flag
C3 N1 N2 112.19(9) . . ?
C3 N1 C5 127.82(9) . . ?
N2 N1 C5 119.99(9) . . ?
C4 N2 N1 104.59(9) . . ?
C1 N3 C6 117.84(9) . . ?
C7 N4 N5 112.22(9) . . ?
C7 N4 C8 128.08(9) . . ?
N5 N4 C8 119.66(9) . . ?
C9 N5 N4 104.73(9) . . ?
N3 C1 C2 122.62(10) . . ?
N3 C1 H1 118.7 . . ?
C2 C1 H1 118.7 . . ?
C3 C2 C4 103.97(10) . . ?
C3 C2 C1 125.96(10) . . ?
C4 C2 C1 130.08(10) . . ?
N1 C3 C2 107.55(9) . . ?
N1 C3 H3 126.2 . . ?
C2 C3 H3 126.2 . . ?
N2 C4 C2 111.71(9) . . ?
N2 C4 H4 124.1 . . ?
C2 C4 H4 124.1 . . ?
N1 C5 H5A 109.5 . . ?
N1 C5 H5B 109.5 . . ?
H5A C5 H5B 109.5 . . ?
N1 C5 H5C 109.5 . . ?
H5A C5 H5C 109.5 . . ?
H5B C5 H5C 109.5 . . ?
C7 C6 N3 124.09(10) . . ?
C7 C6 C9 104.25(9) . . ?
N3 C6 C9 131.62(10) . . ?
N4 C7 C6 107.11(9) . . ?
N4 C7 H7 126.4 . . ?
C6 C7 H7 126.4 . . ?
N4 C8 H8A 109.5 . . ?
N4 C8 H8B 109.5 . . ?
H8A C8 H8B 109.5 . . ?
N4 C8 H8C 109.5 . . ?
H8A C8 H8C 109.5 . . ?
H8B C8 H8C 109.5 . . ?
N5 C9 C6 111.68(10) . . ?
N5 C9 H9 124.2 . . ?
C6 C9 H9 124.2 . . ?

loop_
_geom_bond_atom_site_label_1
_geom_bond_atom_site_label_2
_geom_bond_distance
_geom_bond_site_symmetry_2
_geom_bond_publ_flag
N1 C3 1.3396(14) . ?
N1 N2 1.3609(12) . ?
N1 C5 1.4516(14) . ?
N2 C4 1.3323(14) . ?
N3 C1 1.2813(15) . ?
N3 C6 1.4093(13) . ?
N4 C7 1.3503(14) . ?
N4 N5 1.3556(13) . ?
N4 C8 1.4506(14) . ?
N5 C9 1.3312(15) . ?
C1 C2 1.4463(15) . ?
C1 H1 0.9500 . ?
C2 C3 1.3842(16) . ?
C2 C4 1.4121(15) . ?
C3 H3 0.9500 . ?
C4 H4 0.9500 . ?
C5 H5A 0.9800 . ?
C5 H5B 0.9800 . ?
C5 H5C 0.9800 . ?
C6 C7 1.3813(15) . ?
C6 C9 1.4120(15) . ?
C7 H7 0.9500 . ?
C8 H8A 0.9800 . ?
C8 H8B 0.9800 . ?
C8 H8C 0.9800 . ?
C9 H9 0.9500 . ?

loop_
_geom_torsion_atom_site_label_1
_geom_torsion_atom_site_label_2
_geom_torsion_atom_site_label_3
_geom_torsion_atom_site_label_4
_geom_torsion
_geom_torsion_site_symmetry_1
_geom_torsion_site_symmetry_2
_geom_torsion_site_symmetry_3
_geom_torsion_site_symmetry_4
_geom_torsion_publ_flag
C3 N1 N2 C4 0.04(11) . . . . ?
C5 N1 N2 C4 -179.75(9) . . . . ?
C7 N4 N5 C9 0.59(12) . . . . ?
C8 N4 N5 C9 178.58(9) . . . . ?
C6 N3 C1 C2 178.31(9) . . . . ?
N3 C1 C2 C3 -177.70(10) . . . . ?
N3 C1 C2 C4 2.31(18) . . . . ?
N2 N1 C3 C2 0.01(12) . . . . ?
C5 N1 C3 C2 179.77(9) . . . . ?
C4 C2 C3 N1 -0.05(12) . . . . ?
C1 C2 C3 N1 179.97(10) . . . . ?
N1 N2 C4 C2 -0.07(12) . . . . ?
C3 C2 C4 N2 0.07(12) . . . . ?
C1 C2 C4 N2 -179.94(10) . . . . ?
C1 N3 C6 C7 172.56(10) . . . . ?
C1 N3 C6 C9 -9.96(17) . . . . ?
N5 N4 C7 C6 -0.42(12) . . . . ?
C8 N4 C7 C6 -178.19(10) . . . . ?
N3 C6 C7 N4 178.13(9) . . . . ?
C9 C6 C7 N4 0.07(12) . . . . ?
N4 N5 C9 C6 -0.54(12) . . . . ?
C7 C6 C9 N5 0.31(12) . . . . ?
N3 C6 C9 N5 -177.54(10) . . . . ?
